data_8102943
loop_
_publ_author_name
'Richter, K. W.'
'Prots, Yu.'

_publ_section_title
;
Crystal structures of cobalt aluminum silicide, Co~19+x~Al~43+y~Si~12-
y~ (x = -0.14, y = 0.14; x = 0.49, y = -0.49), the \g phase 
in the Co-Al-Si system
;
_journal_issue 2
_journal_name_full 'Zeitschrift f\"ur Kristallographie - New Crystal Structures'
_journal_page_first 115
_journal_page_last 118
_journal_volume 221
_journal_year 2006
_chemical_formula_sum 'Al42.52 Co19.49 Si12.49'
_chemical_formula_weight 2646.01
_space_group_IT_number 15
_symmetry_cell_setting monoclinic
_symmetry_space_group_name_Hall '-C 2yc'
_symmetry_space_group_name_H-M 'C 1 2/c 1'
_atom_sites_solution_primary direct
_atom_sites_solution_secondary difmap
_audit_creation_date 2006-05-23T12:00:00-00:00
_audit_creation_method 'WinGX routine CIF_UPDATE'
_cell_angle_alpha 90
_cell_angle_beta 123.630(10)
_cell_angle_gamma 90
_cell_formula_units_Z 4
_cell_length_a 20.025(2)
_cell_length_b 19.173(2)
_cell_length_c 12.8350(10)
_cell_measurement_temperature 293(2)
_cell_volume 4103.1(8)
_computing_cell_refinement 'CSD (Akselrud, 1993)'
_computing_data_collection 'CrystalClear (Rigaku Corp., 2000)'
_computing_data_reduction 'CrystalClear (Rigaku Corp., 2000)'
_computing_structure_refinement 'SHELXL-97 (Sheldrick, 1997)'
_diffrn_ambient_temperature 295.15
_diffrn_detector_area_resol_mean 14.6199
_diffrn_measurement_details
;
scan:
    Number of images: 300
               Slice: 0.0000 - 180.0000
         Image width: 0.6000
            Exp time: 30.0000
       Rotation axis: Phi
               Omega: 0.0000
                 Chi: 0.0000
                 Phi: 0.0000
                 XTD: 40.2200
              2theta: -10.0000
scan:
    Number of images: 100
               Slice: -25.0000 - 35.0000
         Image width: 0.6000
            Exp time: 30.0000
       Rotation axis: Omega
               Omega: 0.0000
                 Chi: -90.0000
                 Phi: 5.0000
                 XTD: 40.2200
              2theta: -10.0000

;
_diffrn_measurement_device 'Rigaku AFC7'
_diffrn_measurement_method oscillation
_diffrn_radiation_detector 'Mercury CCD'
_diffrn_radiation_monochromator 'Graphite Monochromator'
_diffrn_radiation_source 'Sealed Tube'
_diffrn_radiation_type MoK\a
_diffrn_radiation_wavelength 0.7107
_diffrn_reflns_av_R_equivalents 0.046
_diffrn_reflns_limit_h_max 4
_diffrn_reflns_limit_h_min -21
_diffrn_reflns_limit_k_max 19
_diffrn_reflns_limit_k_min -24
_diffrn_reflns_limit_l_max 16
_diffrn_reflns_limit_l_min -14
_diffrn_reflns_number 12247
_diffrn_reflns_reduction_process 'Lp corrections applied'
_diffrn_reflns_theta_max 28.43
_diffrn_reflns_theta_min 1.92
_diffrn_source_current 40.0000
_diffrn_source_power 2.0000
_diffrn_source_voltage 50.0000
_exptl_absorpt_coefficient_mu 8.944
_exptl_absorpt_correction_T_max 1.0000
_exptl_absorpt_correction_T_min 0.7731
_exptl_absorpt_correction_type multi-scan
_exptl_crystal_colour metallic
_exptl_crystal_density_diffrn 4.283
_exptl_crystal_density_method 'not measured'
_exptl_crystal_description irregular
_exptl_crystal_F_000 5014
_exptl_crystal_size_max 0.125
_exptl_crystal_size_mid 0.085
_exptl_crystal_size_min 0.055
_refine_diff_density_max 1.398
_refine_diff_density_min -1.691
_refine_ls_extinction_method none
_refine_ls_goodness_of_fit_ref 1.117
_refine_ls_matrix_type full
_refine_ls_number_parameters 359
_refine_ls_number_reflns 4169
_refine_ls_number_restraints 0
_refine_ls_restrained_S_all 1.117
_refine_ls_R_factor_all 0.062
_refine_ls_R_factor_gt 0.044
_refine_ls_structure_factor_coef Fsqd
_refine_ls_weighting_details 'calc w=1/[\s^2^(Fo^2^)+(0.0263P)^2^+22.4173P] where P=(Fo^2^+2Fc^2^)/3'
_refine_ls_weighting_scheme calc
_refine_ls_wR_factor_gt 0.090
_refine_ls_wR_factor_ref 0.108
_reflns_number_gt 3083
_reflns_number_total 4169
_reflns_threshold_expression >2sigma(I)
_cod_data_source_file 409877.cff
_cod_data_source_block AlCoSi_2a
_cod_depositor_comments
;
The following automatic conversions were performed:
'_exptl_absorpt_correction_type' value 'Multi-scan' changed to
'multi-scan' according to
'/home/saulius/struct/CIF-dictionaries/cif_core.dic' dictionary named
'cif_core.dic' version 2.4.1 from 2010-06-29.

Automatic conversion script
Id: cif_fix_enum 1555 2011-01-17 13:19:09Z saulius 
;
_cod_original_cell_volume 4103.1(7)
_cod_original_sg_symbol_H-M C12/c1
_cod_database_code 8102943

loop_
_space_group_symop_operation_xyz
'x, y, z'
'-x, y, -z+1/2'
'x+1/2, y+1/2, z'
'-x+1/2, y+1/2, -z+1/2'
'-x, -y, -z'
'x, -y, z-1/2'
'-x+1/2, -y+1/2, -z'
'x+1/2, -y+1/2, z-1/2'

loop_
_atom_site_label
_atom_site_type_symbol
_atom_site_symmetry_multiplicity
_atom_site_Wyckoff_symbol
_atom_site_fract_x
_atom_site_fract_y
_atom_site_fract_z
_atom_site_U_iso_or_equiv
_atom_site_adp_type
_atom_site_occupancy
_atom_site_calc_flag
_atom_site_refinement_flags
_atom_site_disorder_group
_atom_site_disorder_assembly
Co1 Co 8 f 0.68296(5) 0.48020(4) 0.81336(8) 0.0140(2) Uani 1 d . . .
Co2 Co 8 f 0.56775(6) 0.29016(4) 0.54965(8) 0.0230(2) Uani 1 d . . .
Co3 Co 8 f 0.63697(5) 0.28174(4) 0.92703(7) 0.01028(19) Uani 1 d . . .
Co4 Co 8 f 0.07480(5) 0.59773(4) 0.04168(7) 0.0121(2) Uani 1 d . . .
Co5 Co 8 f 0.57707(5) 0.47522(4) 0.04709(7) 0.0149(2) Uani 1 d . . .
Co6 Co 8 f 0.31484(5) 0.28887(4) 0.17965(7) 0.0118(2) Uani 1 d . . .
Co7 Co 8 f 0.8321(3) 0.90524(13) 0.8864(4) 0.0118(4) Uani 0.963(5) d P . .
Co8 Co 4 e 0.5000 0.59961(5) 0.7500 0.0120(3) Uani 1 d S . .
Co9 Co 8 f 0.82040(5) 0.58956(4) 0.69881(8) 0.0110(2) Uani 1 d . . .
Co10 Co 8 f 0.61419(5) 0.09793(3) 0.40134(8) 0.00962(19) Uani 1 d . . .
Co11 Co 8 f 0.05583(18) 0.09512(12) 0.3181(3) 0.0122(10) Uani 0.280(3) d P . .
Si1 Si 4 e 0.5000 0.16562(10) 0.2500 0.0111(5) Uani 1 d S . .
Si2 Si 4 e 0.0000 0.46829(10) 0.7500 0.0110(5) Uani 1 d S . .
Si3 Si 8 f 0.24866(10) 0.28277(7) 0.58449(14) 0.0105(3) Uani 1 d . . .
Si4 Si 8 f 0.28163(10) 0.48196(8) 0.32655(15) 0.0122(3) Uani 1 d . . .
Si5 Si 8 f 0.77989(11) 0.39720(8) 0.83334(16) 0.0145(4) Uani 1 d . . .
Si6 Si 8 f 0.47433(11) 0.59385(8) 0.53363(17) 0.0147(4) Uani 1 d . . .
Si7 Si 8 f 0.74806(14) 0.90657(12) 0.9616(2) 0.0371(7) Uani 0.963(5) d P . .
Al1 Al 8 f 0.96998(11) 0.58864(8) 0.82431(16) 0.0117(4) Uani 1 d . . .
Al2 Al 8 f 0.37561(11) 0.16805(8) 0.26297(16) 0.0127(4) Uani 1 d . . .
Al3 Al 8 f 0.12855(12) 0.28731(8) 0.23608(16) 0.0127(4) Uani 1 d . . .
Al4 Al 8 f 0.87878(11) 0.47340(8) 0.76914(16) 0.0126(4) Uani 1 d . . .
Al5 Al 8 f 0.46556(11) 0.28635(8) 0.32046(16) 0.0104(4) Uani 1 d . . .
Al6 Al 8 f 0.71761(11) 0.28695(8) 0.67567(17) 0.0112(4) Uani 1 d . . .
Al7 Al 8 f 0.83(2) 0.909(12) 0.88(3) 0.0371(7) Uani 0.037(5) d P . .
Al8 Al 8 f 0.54646(12) 0.16884(9) 0.47830(17) 0.0184(4) Uani 1 d . . .
Al9 Al 8 f 0.37254(11) 0.40291(8) 0.25963(16) 0.0098(4) Uani 1 d . . .
Al10 Al 8 f 0.61646(11) 0.66553(9) 0.91935(16) 0.0124(4) Uani 1 d . . .
Al11 Al 8 f 0.46626(11) 0.48505(9) 0.82169(16) 0.0131(4) Uani 1 d . . .
Al12 Al 8 f 0.11913(12) 0.35124(9) 0.40971(17) 0.0157(4) Uani 1 d . . .
Al13 Al 8 f 0.21033(12) 0.10305(8) 0.48218(17) 0.0144(4) Uani 1 d . . .
Al14 Al 8 f 0.38036(11) 0.47867(8) 0.08215(16) 0.0126(4) Uani 1 d . . .
Al15 Al 8 f 0.81619(15) 0.71222(9) 0.02478(18) 0.0286(5) Uani 1 d . . .
Al16 Al 8 f 0.17160(14) 0.48087(9) 0.47555(18) 0.0252(5) Uani 1 d . . .
Al17 Al 8 f 0.54803(12) 0.03129(9) 0.48240(18) 0.0178(4) Uani 1 d . . .
Al18 Al 4 e 0.5000 0.27291(14) 0.7500 0.0217(6) Uani 1 d S . .
Al19 Al 8 f 0.20656(11) 0.17792(8) 0.65549(16) 0.0133(4) Uani 1 d . . .
Al20 Al 8 f 0.20439(12) 0.39762(9) 0.13197(18) 0.0189(4) Uani 1 d . . .
Al21 Al 8 f 0.55931(13) 0.23098(10) 0.00184(19) 0.0252(5) Uani 1 d . . .
Al22 Al 8 f 0.11274(12) 0.14053(9) 0.23872(18) 0.0222(5) Uani 1 d . . .
Al23 Al 8 f 0.0563(3) 0.1273(2) 0.4302(5) 0.0317(11) Uani 0.720(3) d P . .
Si23 Si 8 f 0.0523(7) 0.1473(5) 0.4678(10) 0.019(2) Uani 0.280(3) d P . .

loop_
_atom_site_aniso_label
_atom_site_aniso_U_11
_atom_site_aniso_U_22
_atom_site_aniso_U_33
_atom_site_aniso_U_23
_atom_site_aniso_U_13
_atom_site_aniso_U_12
Co1 0.0156(5) 0.0131(4) 0.0177(5) 0.0034(3) 0.0120(4) 0.0037(3)
Co2 0.0270(6) 0.0168(4) 0.0105(5) 0.0011(3) 0.0011(4) -0.0117(4)
Co3 0.0094(4) 0.0099(4) 0.0119(4) -0.0003(3) 0.0061(4) -0.0001(3)
Co4 0.0128(5) 0.0121(4) 0.0126(5) -0.0006(3) 0.0078(4) -0.0018(3)
Co5 0.0110(5) 0.0178(4) 0.0156(5) 0.0052(3) 0.0072(4) 0.0015(3)
Co6 0.0102(5) 0.0120(4) 0.0136(4) -0.0018(3) 0.0069(4) -0.0004(3)
Co7 0.0109(10) 0.0111(5) 0.0116(5) 0.0002(3) 0.0050(5) 0.0019(4)
Co8 0.0105(6) 0.0134(5) 0.0119(6) 0.000 0.0060(5) 0.000
Co9 0.0110(4) 0.0107(4) 0.0123(4) 0.0002(3) 0.0071(4) 0.0001(3)
Co10 0.0076(4) 0.0101(4) 0.0110(4) -0.0002(3) 0.0051(4) -0.0005(3)
Co11 0.0122(17) 0.0089(14) 0.0166(17) -0.0011(10) 0.0088(14) -0.0002(11)
Si1 0.0102(12) 0.0116(10) 0.0123(11) 0.000 0.0068(10) 0.000
Si2 0.0080(12) 0.0092(10) 0.0146(12) 0.000 0.0055(10) 0.000
Si3 0.0086(9) 0.0106(7) 0.0108(8) -0.0002(6) 0.0045(7) 0.0004(6)
Si4 0.0105(9) 0.0136(7) 0.0137(8) -0.0012(6) 0.0074(7) -0.0011(7)
Si5 0.0121(9) 0.0162(8) 0.0147(9) -0.0003(6) 0.0071(8) 0.0000(7)
Si6 0.0101(9) 0.0160(8) 0.0152(9) -0.0019(6) 0.0053(8) 0.0008(7)
Si7 0.0166(12) 0.0577(15) 0.0378(14) -0.0020(11) 0.0156(11) -0.0007(10)
Al1 0.0084(10) 0.0149(8) 0.0118(9) 0.0003(7) 0.0056(8) -0.0004(7)
Al2 0.0111(10) 0.0140(8) 0.0123(9) 0.0016(7) 0.0060(8) 0.0005(7)
Al3 0.0143(10) 0.0101(8) 0.0141(9) -0.0010(7) 0.0081(8) 0.0013(7)
Al4 0.0115(10) 0.0124(8) 0.0134(9) 0.0033(7) 0.0067(8) 0.0015(7)
Al5 0.0100(10) 0.0103(8) 0.0099(9) 0.0005(6) 0.0048(8) 0.0004(7)
Al6 0.0121(10) 0.0095(8) 0.0146(9) -0.0007(6) 0.0090(8) 0.0005(7)
Al7 0.0166(12) 0.0577(15) 0.0378(14) -0.0020(11) 0.0156(11) -0.0007(10)
Al8 0.0203(11) 0.0201(9) 0.0156(10) 0.0001(7) 0.0105(9) 0.0059(8)
Al9 0.0093(9) 0.0097(8) 0.0115(9) -0.0010(6) 0.0064(8) -0.0005(7)
Al10 0.0106(10) 0.0143(8) 0.0120(9) 0.0010(7) 0.0062(8) -0.0002(7)
Al11 0.0094(10) 0.0165(8) 0.0118(9) 0.0012(7) 0.0049(8) 0.0019(7)
Al12 0.0165(11) 0.0155(8) 0.0177(9) -0.0008(7) 0.0112(9) 0.0008(8)
Al13 0.0166(11) 0.0137(8) 0.0129(9) 0.0009(7) 0.0082(9) 0.0029(7)
Al14 0.0143(10) 0.0132(8) 0.0125(9) -0.0003(7) 0.0088(8) 0.0007(7)
Al15 0.0416(15) 0.0184(9) 0.0129(10) 0.0011(8) 0.0071(10) 0.0129(9)
Al16 0.0322(13) 0.0195(9) 0.0186(10) 0.0014(8) 0.0108(10) 0.0083(9)
Al17 0.0197(11) 0.0169(9) 0.0192(10) -0.0003(7) 0.0123(9) -0.0047(8)
Al18 0.0105(15) 0.0247(13) 0.0219(15) 0.000 0.0039(13) 0.000
Al19 0.0166(10) 0.0118(8) 0.0148(9) 0.0013(7) 0.0108(8) -0.0001(7)
Al20 0.0162(11) 0.0255(10) 0.0122(10) -0.0002(7) 0.0062(9) 0.0008(8)
Al21 0.0248(12) 0.0316(11) 0.0275(12) 0.0009(9) 0.0196(10) -0.0040(9)
Al22 0.0164(11) 0.0180(9) 0.0216(10) -0.0025(8) 0.0039(9) 0.0034(8)
Al23 0.016(2) 0.024(2) 0.039(3) 0.0144(18) 0.0049(19) -0.0087(19)
Si23 0.011(4) 0.012(4) 0.024(5) 0.007(3) 0.004(4) 0.007(3)

loop_
_atom_type_symbol
_atom_type_description
_atom_type_scat_dispersion_real
_atom_type_scat_dispersion_imag
_atom_type_scat_source
Al Al 0.0645 0.0514 'International Tables Vol C Tables 4.2.6.8 and 6.1.1.4'
Si Si 0.0817 0.0704 'International Tables Vol C Tables 4.2.6.8 and 6.1.1.4'
Co Co 0.3494 0.9721 'International Tables Vol C Tables 4.2.6.8 and 6.1.1.4'
